data_1512043
loop_
_publ_author_name
'Sharp, Phillip P.'
'Banwell, Martin G.'
'Renner, Jens'
'Lohmann, Klaas'
'Willis, Anthony C.'

_publ_section_title
;
 Consecutive Gold(I)-Catalyzed Cyclization Reactions of
 o-(Buta-1,3-diyn-1-yl-)-Substituted N-Aryl Ureas: A One-Pot Synthesis of
 Pyrimido[1,6-a]indol-1(2H)-ones and Related Systems.
;
_journal_issue 11
_journal_name_full 'Organic letters'
_journal_page_first 2616
_journal_page_last 2619
_journal_paper_doi 10.1021/ol4007986
_journal_volume 15
_journal_year 2013
_chemical_compound_source local
_chemical_formula_moiety 'C13 H16 N2 O Si'
_chemical_formula_sum 'C13 H16 N2 O Si'
_chemical_formula_weight 244.37
_space_group_IT_number 14
_symmetry_cell_setting monoclinic
_symmetry_space_group_name_Hall '-P 2yn'
_symmetry_space_group_name_H-M 'P 1 21/n 1'
_atom_sites_solution_hydrogens geom
_atom_sites_solution_primary direct
_audit_creation_date 10-03-31
_audit_creation_method CRYSTALS_ver_12.87
_audit_update_record
;
2010-03-31 - Report on C13 H16 N2 O Si (Form II)
             by Anthony C. Willis
             for   Pat Sharp and Martin Banwell

2010-03-31 - passes checkcif tests with minor warnings  
;
_cell_angle_alpha 90
_cell_angle_beta 112.0557(14)
_cell_angle_gamma 90
_cell_formula_units_Z 4
_cell_length_a 10.4811(2)
_cell_length_b 12.0788(3)
_cell_length_c 11.7324(3)
_cell_measurement_reflns_used 19209
_cell_measurement_temperature 200
_cell_measurement_theta_max 27.5
_cell_measurement_theta_min 2.6
_cell_volume 1376.62(6)
_computing_cell_refinement 'DENZO/SCALEPACK (Otwinowski & Minor, 1997)'
_computing_data_collection 'COLLECT (Nonius, 2001).'
_computing_data_reduction 'DENZO/SCALEPACK (Otwinowski & Minor, 1997)'
_computing_molecular_graphics
; 
ORTEP-II (Johnson 1976) in teXsan (MSC, 1992-1997)
;
_computing_publication_material 'CRYSTALS (Betteridge et al., 2003)'
_computing_structure_refinement 'CRYSTALS (Betteridge et al., 2003)'
_computing_structure_solution 'SIR92 (Altomare et al., 1994)'
_diffrn_ambient_temperature 200
_diffrn_measured_fraction_theta_full 0.998
_diffrn_measured_fraction_theta_max 0.998
_diffrn_measurement_device 'Nonius KappaCCD'
_diffrn_measurement_device_type Area
_diffrn_measurement_method ' \f and \w scans with CCD '
_diffrn_radiation_monochromator graphite
_diffrn_radiation_type 'Mo K\a'
_diffrn_radiation_wavelength 0.71073
_diffrn_reflns_av_R_equivalents 0.046
_diffrn_reflns_limit_h_max 13
_diffrn_reflns_limit_h_min -13
_diffrn_reflns_limit_k_max 15
_diffrn_reflns_limit_k_min -15
_diffrn_reflns_limit_l_max 15
_diffrn_reflns_limit_l_min -15
_diffrn_reflns_number 29458
_diffrn_reflns_theta_full 27.521
_diffrn_reflns_theta_max 27.521
_diffrn_reflns_theta_min 2.691
_diffrn_standards_number 0
_exptl_absorpt_coefficient_mu 0.157
_exptl_absorpt_correction_T_max 0.991
_exptl_absorpt_correction_T_min 0.973
_exptl_absorpt_correction_type integration
_exptl_absorpt_process_details
;
via Gaussian method (Coppens, 1970) implemented in maXus (2000)
;
_exptl_crystal_colour yellow
_exptl_crystal_density_diffrn 1.179
_exptl_crystal_density_method 'not measured'
_exptl_crystal_description plate
_exptl_crystal_F_000 520
_exptl_crystal_size_max 0.280
_exptl_crystal_size_mid 0.160
_exptl_crystal_size_min 0.080
_refine_diff_density_max 0.45
_refine_diff_density_min -0.43
_refine_ls_extinction_method None
_refine_ls_goodness_of_fit_ref 0.9913
_refine_ls_hydrogen_treatment mixed
_refine_ls_matrix_type full
_refine_ls_number_parameters 157
_refine_ls_number_reflns 3170
_refine_ls_number_restraints 0
_refine_ls_R_factor_all 0.0610
_refine_ls_R_factor_gt 0.0501
_refine_ls_shift/su_max 0.0001993
_refine_ls_shift/su_mean .00006
_refine_ls_structure_factor_coef Fsqd
_refine_ls_weighting_details
;
 Method= Modified Sheldrick 
 w=1/[\s^2^(F^2^) + ( 0.08P)^2^ + 0.77P] 
 ,where P=(max(Fo^2^,0) + 2Fc^2^)/3 
;
_refine_ls_weighting_scheme calc
_refine_ls_wR_factor_all 0.1441
_refine_ls_wR_factor_gt 0.1377
_refine_ls_wR_factor_ref 0.1441
_reflns_limit_h_max 12
_reflns_limit_h_min -13
_reflns_limit_k_max 15
_reflns_limit_k_min 0
_reflns_limit_l_max 15
_reflns_limit_l_min 0
_reflns_number_gt 2617
_reflns_number_total 3170
_reflns_threshold_expression I>2.0\s(I)
_oxford_diffrn_Wilson_B_factor 3.45
_oxford_diffrn_Wilson_scale 1.19
_oxford_refine_ls_r_factor_ref 0.0610
_oxford_refine_ls_scale 0.920(5)
_oxford_reflns_number_all 3170
_oxford_reflns_threshold_expression_ref I>-10.0\s(I)
_oxford_structure_analysis_title '3311446 ban1008'
_cod_data_source_file ol4007986_si_009.cif
_cod_data_source_block ban1008
_cod_depositor_comments
;
The following automatic conversions were performed:

'_symmetry_cell_setting' value 'Monoclinic' changed to 'monoclinic'
according to /home/saulius/struct/CIF-dictionaries/cif_core.dic
dictionary named 'cif_core.dic' version 2.3.1 from 2005-06-27.

Automatic conversion script
Id: cif_fix_values 1891 2012-01-12 08:04:46Z andrius 
;
_cod_original_sg_symbol_H-M 'P 1 21/n 1 '
_cod_database_code 1512043

loop_
_symmetry_equiv_pos_as_xyz
x,y,z
-x,-y,-z
-x+1/2,y+1/2,-z+1/2
x+1/2,-y+1/2,z+1/2

loop_
_atom_site_label
_atom_site_type_symbol
_atom_site_fract_x
_atom_site_fract_y
_atom_site_fract_z
_atom_site_U_iso_or_equiv
_atom_site_occupancy
_atom_site_adp_type
_atom_site_refinement_flags_posn
N1 N 0.67928(17) 0.46160(13) 0.53936(14) 0.0370 1.0000 Uani .
C2 C 0.80876(19) 0.42351(15) 0.55494(17) 0.0384 1.0000 Uani .
C3 C 0.9039(2) 0.46586(17) 0.66143(18) 0.0427 1.0000 Uani .
C4 C 0.82968(19) 0.53209(15) 0.71586(17) 0.0383 1.0000 Uani .
C5 C 0.8622(2) 0.59463(16) 0.82423(18) 0.0424 1.0000 Uani .
C6 C 0.7544(2) 0.64754(17) 0.84352(19) 0.0468 1.0000 Uani .
C7 C 0.6213(2) 0.63777(17) 0.75694(19) 0.0465 1.0000 Uani .
N8 N 0.58433(17) 0.57905(14) 0.65261(15) 0.0417 1.0000 Uani .
C9 C 0.69030(19) 0.52770(14) 0.63672(16) 0.0355 1.0000 Uani .
O10 O 0.99594(15) 0.59755(13) 0.90023(14) 0.0537 1.0000 Uani .
C11 C 1.0300(3) 0.6630(2) 1.0103(2) 0.0622 1.0000 Uani .
C12 C 0.8271(2) 0.34660(16) 0.46958(18) 0.0416 1.0000 Uani .
C13 C 0.8402(2) 0.27682(18) 0.40117(18) 0.0452 1.0000 Uani .
Si14 Si 0.86173(6) 0.16745(4) 0.30006(5) 0.0431 1.0000 Uani .
C15 C 1.0452(2) 0.1666(2) 0.3181(2) 0.0582 1.0000 Uani .
C16 C 0.8149(2) 0.03314(18) 0.3536(2) 0.0594 1.0000 Uani .
C17 C 0.7453(3) 0.2006(2) 0.1405(2) 0.0633 1.0000 Uani .
H11 H 0.608(2) 0.4468(19) 0.482(2) 0.0445 1.0000 Uiso .
H31 H 1.0000 0.4534 0.6921 0.0518 1.0000 Uiso R
H61 H 0.7692 0.6873 0.9134 0.0552 1.0000 Uiso R
H71 H 0.5513 0.6745 0.7714 0.0567 1.0000 Uiso R
H111 H 1.1281 0.6531 1.0551 0.0933 1.0000 Uiso R
H112 H 1.0086 0.7406 0.9891 0.0921 1.0000 Uiso R
H113 H 0.9817 0.6347 1.0597 0.0920 1.0000 Uiso R
H151 H 1.0572 0.1180 0.2604 0.0878 1.0000 Uiso R
H152 H 1.1016 0.1443 0.4010 0.0878 1.0000 Uiso R
H153 H 1.0736 0.2412 0.3026 0.0874 1.0000 Uiso R
H161 H 0.8181 -0.0187 0.2990 0.0904 1.0000 Uiso R
H162 H 0.8793 0.0171 0.4307 0.0887 1.0000 Uiso R
H163 H 0.7310 0.0368 0.3583 0.0885 1.0000 Uiso R
H171 H 0.6515 0.2041 0.1335 0.0957 1.0000 Uiso R
H172 H 0.7756 0.2712 0.1189 0.0951 1.0000 Uiso R
H173 H 0.7551 0.1417 0.0913 0.0948 1.0000 Uiso R

loop_
_atom_site_aniso_label
_atom_site_aniso_U_11
_atom_site_aniso_U_22
_atom_site_aniso_U_33
_atom_site_aniso_U_23
_atom_site_aniso_U_13
_atom_site_aniso_U_12
N1 0.0389(8) 0.0377(8) 0.0342(8) -0.0025(6) 0.0134(6) 0.0016(6)
C2 0.0422(9) 0.0374(9) 0.0385(9) -0.0009(7) 0.0185(8) 0.0021(7)
C3 0.0385(9) 0.0472(11) 0.0426(10) -0.0069(8) 0.0155(8) 0.0020(8)
C4 0.0418(10) 0.0358(9) 0.0378(9) -0.0021(7) 0.0155(8) 0.0003(7)
C5 0.0460(10) 0.0397(10) 0.0399(9) -0.0045(8) 0.0145(8) -0.0016(8)
C6 0.0569(12) 0.0429(11) 0.0422(10) -0.0105(8) 0.0204(9) 0.0003(9)
C7 0.0522(11) 0.0430(10) 0.0482(11) -0.0057(8) 0.0234(9) 0.0080(9)
N8 0.0442(9) 0.0398(9) 0.0427(9) -0.0026(7) 0.0183(7) 0.0051(7)
C9 0.0423(9) 0.0310(8) 0.0351(9) 0.0009(7) 0.0166(7) 0.0011(7)
O10 0.0482(8) 0.0598(10) 0.0472(8) -0.0196(7) 0.0113(6) -0.0030(7)
C11 0.0608(14) 0.0706(16) 0.0466(12) -0.0228(11) 0.0102(10) -0.0089(12)
C12 0.0422(10) 0.0443(11) 0.0392(9) -0.0021(8) 0.0164(8) 0.0023(8)
C13 0.0470(11) 0.0472(11) 0.0428(10) -0.0020(8) 0.0184(9) 0.0027(8)
Si14 0.0506(3) 0.0377(3) 0.0413(3) -0.0048(2) 0.0177(2) 0.0018(2)
C15 0.0586(13) 0.0571(14) 0.0674(15) -0.0044(11) 0.0333(12) 0.0039(10)
C16 0.0536(12) 0.0416(11) 0.0727(15) 0.0072(11) 0.0120(11) -0.0034(9)
C17 0.0733(16) 0.0680(15) 0.0427(11) -0.0032(11) 0.0150(11) 0.0094(13)

loop_
_atom_type_symbol
_atom_type_scat_dispersion_real
_atom_type_scat_dispersion_imag
_atom_type_scat_Cromer_Mann_a1
_atom_type_scat_Cromer_Mann_b1
_atom_type_scat_Cromer_Mann_a2
_atom_type_scat_Cromer_Mann_b2
_atom_type_scat_Cromer_Mann_a3
_atom_type_scat_Cromer_Mann_b3
_atom_type_scat_Cromer_Mann_a4
_atom_type_scat_Cromer_Mann_b4
_atom_type_scat_Cromer_Mann_c
_atom_type_scat_source
C 0.0033 0.0016 2.3100 20.8439 1.0200 10.2075 1.5886 0.5687 0.8650 51.6512 0.2156 'International Tables Vol C 4.2.6.8 and 6.1.1.4'
H 0.0000 0.0000 0.4930 10.5109 0.3229 26.1257 0.1402 3.1424 0.0408 57.7998 0.0030 'International Tables Vol C 4.2.6.8 and 6.1.1.4'
N 0.0061 0.0033 12.2126 0.0057 3.1322 9.8933 2.0125 28.9975 1.1663 0.5826 -11.5290 'International Tables Vol C 4.2.6.8 and 6.1.1.4'
O 0.0106 0.0060 3.0485 13.2771 2.2868 5.7011 1.5463 0.3239 0.8670 32.9089 0.2508 'International Tables Vol C 4.2.6.8 and 6.1.1.4'
Si 0.0817 0.0704 6.2915 2.4386 3.0353 32.3337 1.9891 0.6785 1.5410 81.6937 1.1407 'International Tables Vol C 4.2.6.8 and 6.1.1.4'

loop_
_exptl_crystal_face_index_h
_exptl_crystal_face_index_k
_exptl_crystal_face_index_l
_exptl_crystal_face_perp_dist
1 0 -1 0.001
-1 0 1 0.080
0 1 0 0.120
0 -1 0 0.040
-1 -1 -1 0.090
1 2 1 0.117
0 -1 1 0.041
1 1 -1 0.050
-1 -1 1 0.070

loop_
_geom_angle_atom_site_label_1
_geom_angle_atom_site_label_2
_geom_angle_atom_site_label_3
_geom_angle
_geom_angle_publ_flag
C2 N1 C9 108.37(15) yes
C2 N1 H11 125.9(16) no
C9 N1 H11 125.8(16) no
N1 C2 C3 109.81(16) yes
N1 C2 C12 120.55(17) yes
C3 C2 C12 129.56(18) yes
C2 C3 C4 106.60(17) yes
C2 C3 H31 126.4 no
C4 C3 H31 127.0 no
C3 C4 C5 136.04(18) yes
C3 C4 C9 106.84(16) yes
C5 C4 C9 117.11(17) yes
C4 C5 C6 117.30(18) yes
C4 C5 O10 116.75(17) yes
C6 C5 O10 125.95(18) yes
C5 C6 C7 119.80(18) yes
C5 C6 H61 121.0 no
C7 C6 H61 119.2 no
C6 C7 N8 125.45(18) yes
C6 C7 H71 118.2 no
N8 C7 H71 116.3 no
C7 N8 C9 113.58(16) yes
C4 C9 N1 108.38(16) yes
C4 C9 N8 126.73(17) yes
N1 C9 N8 124.89(17) yes
C5 O10 C11 116.91(17) yes
O10 C11 H111 105.8 no
O10 C11 H112 110.0 no
H111 C11 H112 110.6 no
O10 C11 H113 109.6 no
H111 C11 H113 108.7 no
H112 C11 H113 111.9 no
C2 C12 C13 176.1(2) yes
C12 C13 Si14 178.45(19) yes
C13 Si14 C15 107.60(10) yes
C13 Si14 C16 107.12(11) yes
C15 Si14 C16 110.38(11) yes
C13 Si14 C17 107.54(11) yes
C15 Si14 C17 112.23(12) yes
C16 Si14 C17 111.71(12) yes
Si14 C15 H151 109.6 no
Si14 C15 H152 109.4 no
H151 C15 H152 110.7 no
Si14 C15 H153 110.2 no
H151 C15 H153 107.8 no
H152 C15 H153 109.1 no
Si14 C16 H161 106.2 no
Si14 C16 H162 108.9 no
H161 C16 H162 109.9 no
Si14 C16 H163 111.2 no
H161 C16 H163 111.9 no
H162 C16 H163 108.7 no
Si14 C17 H171 111.3 no
Si14 C17 H172 107.2 no
H171 C17 H172 111.3 no
Si14 C17 H173 105.8 no
H171 C17 H173 109.0 no
H172 C17 H173 112.2 no

loop_
_geom_bond_atom_site_label_1
_geom_bond_atom_site_label_2
_geom_bond_distance
_geom_bond_publ_flag
N1 C2 1.379(2) yes
N1 C9 1.363(2) yes
N1 H11 0.82(2) no
C2 C3 1.372(3) yes
C2 C12 1.431(3) yes
C3 C4 1.423(3) yes
C3 H31 0.946 no
C4 C5 1.406(3) yes
C4 C9 1.407(3) yes
C5 C6 1.389(3) yes
C5 O10 1.350(2) yes
C6 C7 1.388(3) yes
C6 H61 0.912 no
C7 N8 1.340(3) yes
C7 H71 0.926 no
N8 C9 1.345(2) yes
O10 C11 1.440(2) yes
C11 H111 0.971 no
C11 H112 0.974 no
C11 H113 0.963 no
C12 C13 1.207(3) yes
C13 Si14 1.845(2) yes
Si14 C15 1.853(2) yes
Si14 C16 1.870(2) yes
Si14 C17 1.854(2) yes
C15 H151 0.940 no
C15 H152 0.967 no
C15 H153 0.988 no
C16 H161 0.905 no
C16 H162 0.923 no
C16 H163 0.903 no
C17 H171 0.956 no
C17 H172 0.976 no
C17 H173 0.946 no

loop_
_geom_contact_atom_site_label_1
_geom_contact_atom_site_label_2
_geom_contact_distance
_geom_contact_site_symmetry_2
_geom_contact_publ_flag
O10 O10 3.300(3) 2_767 no
O10 C11 3.361(3) 2_767 no
N1 N8 2.876(2) 2_666 no
N8 C11 3.479(3) 4_464 no
C6 C12 3.567(3) 3_656 no

loop_
_geom_hbond_atom_site_label_D
_geom_hbond_atom_site_label_H
_geom_hbond_atom_site_label_A
_geom_hbond_site_symmetry_A
_geom_hbond_angle_DHA
_geom_hbond_distance_DH
_geom_hbond_distance_HA
_geom_hbond_distance_DA
_geom_hbond_publ_flag
N1 H11 N8 2_666 173(2) 0.82(2) 2.06(2) 2.876(3) no

loop_
_geom_torsion_atom_site_label_1
_geom_torsion_atom_site_label_2
_geom_torsion_atom_site_label_3
_geom_torsion_atom_site_label_4
_geom_torsion
_geom_torsion_publ_flag
O10 C5 C4 C3 0.8(4) no
O10 C5 C4 C9 179.4(2) no
O10 C5 C6 C7 179.7(2) no
N1 C2 C3 C4 1.0(2) no
N1 C9 N8 C7 178.8(2) no
N1 C9 C4 C3 0.5(2) no
N1 C9 C4 C5 -178.5(2) no
N8 C7 C6 C5 0.7(4) no
N8 C9 N1 C2 -179.7(2) no
N8 C9 C4 C3 -179.6(2) no
N8 C9 C4 C5 1.4(3) no
C2 N1 C9 C4 0.1(2) no
C2 C3 C4 C5 177.8(2) no
C2 C3 C4 C9 -0.9(2) no
C3 C2 N1 C9 -0.7(2) no
C3 C4 C5 C6 -179.1(2) no
C4 C3 C2 C12 -175.7(2) no
C4 C5 O10 C11 179.0(2) no
C4 C5 C6 C7 -0.4(3) no
C4 C9 N8 C7 -1.1(3) no
C6 C5 O10 C11 -1.1(3) no
C6 C5 C4 C9 -0.6(3) no
C6 C7 N8 C9 -0.0(3) no
C9 N1 C2 C12 176.3(2) no
